data_2012773
loop_
_publ_author_name
'Hu, Mao-Lin'
'Gao, Peng'
'Ng, Seik Weng'

_publ_section_title
;
 Aqua(4,4'-oxydibenzoato-\k<i>O</i>)cadmium(II)
;
_journal_issue 6
_journal_name_full 'Acta Crystallographica Section C'
_journal_page_first m323
_journal_page_last m324
_journal_paper_doi 10.1107/S0108270102006352
_journal_volume 58
_journal_year 2002
_chemical_formula_iupac '[Cd (C14 H8 O5) (H2 O)]'
_chemical_formula_moiety 'C14 H10 Cd O6'
_chemical_formula_sum 'C14 H10 Cd O6'
_chemical_formula_weight 386.62
_chemical_name_systematic
;
Aqua(4,4'-oxydibenzoato-\kO)cadmium(II)
;
_space_group_IT_number 13
_symmetry_cell_setting monoclinic
_symmetry_space_group_name_Hall '-P 2ya'
_symmetry_space_group_name_H-M 'P 1 2/a 1'
_atom_sites_solution_hydrogens geom
_atom_sites_solution_primary direct
_atom_sites_solution_secondary difmap
_audit_creation_method SHELXL-97
_cell_angle_alpha 90.00
_cell_angle_beta 101.83(3)
_cell_angle_gamma 90.00
_cell_formula_units_Z 2
_cell_length_a 7.307(3)
_cell_length_b 6.453(3)
_cell_length_c 14.423(8)
_cell_measurement_reflns_used 25
_cell_measurement_temperature 298(2)
_cell_measurement_theta_max 15
_cell_measurement_theta_min 7.5
_cell_volume 665.6(6)
_computing_cell_refinement XSCANS
_computing_data_collection 'XSCANS (Siemens, 1990)'
_computing_data_reduction XSCANS
_computing_molecular_graphics 'ORTEPII (Johnson, 1976)'
_computing_publication_material SHELXL97
_computing_structure_refinement 'SHELXL97 (Sheldrick, 1997)'
_computing_structure_solution 'SHELXS97 (Sheldrick, 1997)'
_diffrn_ambient_temperature 298(2)
_diffrn_measured_fraction_theta_full 0.995
_diffrn_measured_fraction_theta_max 0.995
_diffrn_measurement_device_type 'Siemens R3m four-circle'
_diffrn_measurement_method \w
_diffrn_radiation_monochromator graphite
_diffrn_radiation_source 'fine-focus sealed tube'
_diffrn_radiation_type MoK\a
_diffrn_radiation_wavelength 0.71073
_diffrn_reflns_av_R_equivalents 0.017
_diffrn_reflns_av_sigmaI/netI 0.018
_diffrn_reflns_limit_h_max 10
_diffrn_reflns_limit_h_min 0
_diffrn_reflns_limit_k_max 9
_diffrn_reflns_limit_k_min 0
_diffrn_reflns_limit_l_max 19
_diffrn_reflns_limit_l_min -20
_diffrn_reflns_number 2078
_diffrn_reflns_theta_full 30.00
_diffrn_reflns_theta_max 30.0
_diffrn_reflns_theta_min 3.2
_diffrn_standards_decay_% 0
_diffrn_standards_interval_count 200
_diffrn_standards_number 2
_exptl_absorpt_coefficient_mu 1.67
_exptl_absorpt_correction_T_max 0.433
_exptl_absorpt_correction_T_min 0.408
_exptl_absorpt_correction_type '\y scan'
_exptl_absorpt_process_details '(North et al., 1968)'
_exptl_crystal_colour Colorless
_exptl_crystal_density_diffrn 1.929
_exptl_crystal_density_method 'not measured'
_exptl_crystal_description Block
_exptl_crystal_F_000 380
_exptl_crystal_size_max 0.45
_exptl_crystal_size_mid 0.33
_exptl_crystal_size_min 0.27
_refine_diff_density_max 0.425
_refine_diff_density_min -0.583
_refine_ls_extinction_method none
_refine_ls_goodness_of_fit_ref 1.05
_refine_ls_hydrogen_treatment mixed
_refine_ls_matrix_type full
_refine_ls_number_parameters 101
_refine_ls_number_reflns 1939
_refine_ls_number_restraints 2
_refine_ls_restrained_S_all 1.05
_refine_ls_R_factor_all 0.028
_refine_ls_R_factor_gt 0.025
_refine_ls_shift/su_max <0.001
_refine_ls_shift/su_mean <0.001
_refine_ls_structure_factor_coef Fsqd
_refine_ls_weighting_details 'calc w = 1/[\s^2^(Fo^2^)+(0.0389P)^2^+0.3373P] where P = (Fo^2^+2Fc^2^)/3'
_refine_ls_weighting_scheme calc
_refine_ls_wR_factor_gt 0.066
_refine_ls_wR_factor_ref 0.067
_reflns_number_gt 1776
_reflns_number_total 1939
_reflns_threshold_expression I>2\s(I)
_cod_data_source_file sk1548.cif
_cod_data_source_block I
_cod_depositor_comments
;
The following automatic conversions were performed:
'_symmetry_cell_setting' value 'Monoclinic' changed to 'monoclinic'
according to '/home/saulius/struct/CIF-dictionaries/cif_core.dic'
dictionary named 'cif_core.dic' version 2.4.1 from 2010-06-29.

Automatic conversion script
Id: cif_fix_enum 1527 2010-12-29 10:47:43Z saulius 

The following automatic conversions were performed:

'_symmetry_cell_setting' value 'Monoclinic' changed to 'monoclinic'
according to /home/saulius/struct/CIF-dictionaries/cif_core.dic
dictionary named 'cif_core.dic' version 2.4.1 from 2010-06-29.

Automatic conversion script
Id: cif_fix_values 1715 2011-07-08 13:25:40Z adriana 
;
_cod_original_sg_symbol_H-M 'P 2/a'
_cod_database_code 2012773
_cod_database_fobs_code 2012773

loop_
_symmetry_equiv_pos_as_xyz
'x, y, z'
'-x+1/2, y, -z'
'-x, -y, -z'
'x-1/2, -y, z'

loop_
_atom_site_label
_atom_site_fract_x
_atom_site_fract_y
_atom_site_fract_z
_atom_site_U_iso_or_equiv
_atom_site_adp_type
_atom_site_calc_flag
_atom_site_refinement_flags
_atom_site_occupancy
_atom_site_disorder_assembly
_atom_site_disorder_group
_atom_site_type_symbol
Cd1 0.2500 0.65799(3) 0.0000 0.02996(8) Uani d S 1 . . Cd
O1 0.4021(3) 0.5911(4) 0.14480(10) 0.0516(5) Uani d . 1 . . O
O2 0.4801(3) 0.3173(3) 0.06950(10) 0.0387(4) Uani d . 1 . . O
O3 0.7500 0.0281(4) 0.5000 0.0396(5) Uani d S 1 . . O
O1W 0.2500 1.0036(4) 0.0000 0.0690(10) Uani d SD 1 . . O
C1 0.4729(3) 0.4141(4) 0.1457(2) 0.0330(4) Uani d . 1 . . C
C2 0.5458(3) 0.3144(3) 0.2398(2) 0.0302(4) Uani d . 1 . . C
C3 0.6278(3) 0.1179(4) 0.2457(2) 0.0333(4) Uani d . 1 . . C
C4 0.6979(3) 0.0275(4) 0.33340(10) 0.0331(4) Uani d . 1 . . C
C5 0.6837(3) 0.1336(3) 0.4158(2) 0.0315(4) Uani d . 1 . . C
C6 0.5988(4) 0.3267(4) 0.4109(2) 0.0384(5) Uani d . 1 . . C
C7 0.5304(3) 0.4173(4) 0.3231(2) 0.0353(5) Uani d . 1 . . C
H1W 0.342(2) 1.081(3) 0.025(2) 0.060(10) Uiso d D 1 . . H
H3 0.6356 0.0469 0.1906 0.040 Uiso calc R 1 . . H
H4 0.7538 -0.1026 0.3370 0.040 Uiso calc R 1 . . H
H6 0.5877 0.3954 0.4662 0.046 Uiso calc R 1 . . H
H7 0.4740 0.5470 0.3199 0.042 Uiso calc R 1 . . H

loop_
_atom_site_aniso_label
_atom_site_aniso_U_11
_atom_site_aniso_U_22
_atom_site_aniso_U_33
_atom_site_aniso_U_12
_atom_site_aniso_U_13
_atom_site_aniso_U_23
Cd1 0.03790(10) 0.02710(10) 0.02370(10) 0.000 0.00350(10) 0.000
O1 0.0580(10) 0.0600(10) 0.0360(10) 0.0270(10) 0.0060(10) 0.0140(10)
O2 0.0440(10) 0.0470(10) 0.0230(10) -0.0130(10) 0.0020(10) 0.0020(10)
O3 0.0570(10) 0.0360(10) 0.0200(10) 0.000 -0.0060(10) 0.000
O1W 0.059(2) 0.0250(10) 0.104(3) 0.000 -0.027(2) 0.000
C1 0.0270(10) 0.0430(10) 0.0270(10) 0.0000(10) 0.0020(10) 0.0080(10)
C2 0.0280(10) 0.0370(10) 0.0240(10) 0.0030(10) 0.0010(10) 0.0020(10)
C3 0.0400(10) 0.0370(10) 0.0220(10) 0.0030(10) 0.0050(10) -0.0040(10)
C4 0.0400(10) 0.0330(10) 0.0240(10) 0.0060(10) 0.0010(10) 0.0000(10)
C5 0.0330(10) 0.0380(10) 0.0200(10) 0.0010(10) -0.0010(10) 0.0010(10)
C6 0.0430(10) 0.0460(10) 0.0240(10) 0.0090(10) 0.0020(10) -0.0060(10)
C7 0.0370(10) 0.0360(10) 0.0300(10) 0.0090(10) 0.0020(10) -0.0020(10)

loop_
_atom_type_symbol
_atom_type_description
_atom_type_scat_dispersion_real
_atom_type_scat_dispersion_imag
_atom_type_scat_source
C C 0.0033 0.0016 'International Tables Vol C Tables 4.2.6.8 and 6.1.1.4'
H H 0.0000 0.0000 'International Tables Vol C Tables 4.2.6.8 and 6.1.1.4'
O O 0.0106 0.0060 'International Tables Vol C Tables 4.2.6.8 and 6.1.1.4'
Cd Cd -0.8075 1.2024 'International Tables Vol C Tables 4.2.6.8 and 6.1.1.4'

loop_
_geom_angle_atom_site_label_1
_geom_angle_atom_site_label_2
_geom_angle_atom_site_label_3
_geom_angle_site_symmetry_1
_geom_angle_site_symmetry_3
_geom_angle
_geom_angle_publ_flag
O1 Cd1 O1 . 2 157.40(10) yes
O1 Cd1 O1W . . 101.30(10) yes
O1 Cd1 O2 . 3_665 96.40(10) yes
O1 Cd1 O2 . 4_565 85.10(10) yes
O1 Cd1 O1W 2 . 101.30(10) no
O1 Cd1 O2 2 3_665 85.10(10) no
O1 Cd1 O2 2 4_565 96.40(10) no
O2 Cd1 O1W 3_665 . 86.20(10) yes
O2 Cd1 O2 3_665 4_565 172.40(10) yes
O2 Cd1 O1W 4_565 . 86.20(10) no
C1 O1 Cd1 . . 108.5(2) no
C1 O2 Cd1 . 3_665 120.80(10) no
C5 O3 C5 . 2_656 121.4(3) no
O1 C1 O2 . . 121.8(2) no
O1 C1 C2 . . 118.1(2) no
O2 C1 C2 . . 120.1(2) no
C7 C2 C3 . . 119.2(2) no
C7 C2 C1 . . 119.9(2) no
C3 C2 C1 . . 120.9(2) no
C4 C3 C2 . . 120.6(2) no
C3 C4 C5 . . 119.4(2) no
C6 C5 O3 . . 123.8(2) no
C6 C5 C4 . . 120.6(2) no
O3 C5 C4 . . 115.5(2) no
C5 C6 C7 . . 119.8(2) no
C6 C7 C2 . . 120.4(2) no
Cd1 O1W H1W . . 126.0(10) no
C4 C3 H3 . . 119.7 no
C2 C3 H3 . . 119.7 no
C3 C4 H4 . . 120.3 no
C5 C4 H4 . . 120.3 no
C5 C6 H6 . . 120.1 no
C7 C6 H6 . . 120.1 no
C6 C7 H7 . . 119.8 no
C2 C7 H7 . . 119.8 no

loop_
_geom_bond_atom_site_label_1
_geom_bond_atom_site_label_2
_geom_bond_site_symmetry_2
_geom_bond_distance
_geom_bond_publ_flag
Cd1 O1 . 2.198(2) yes
Cd1 O2 3_665 2.394(2) yes
Cd1 O1W . 2.231(3) yes
O1 C1 . 1.253(3) no
O2 C1 . 1.275(3) no
O3 C5 . 1.389(2) no
C1 C2 . 1.497(3) no
C2 C7 . 1.398(3) no
C2 C3 . 1.397(3) no
C3 C4 . 1.392(3) no
C4 C5 . 1.394(3) no
C5 C6 . 1.387(3) no
C6 C7 . 1.391(3) no
O1W H1W . 0.850(10) no
C3 H3 . 0.93 no
C4 H4 . 0.93 no
C6 H6 . 0.93 no
C7 H7 . 0.93 no

loop_
_geom_hbond_atom_site_label_D
_geom_hbond_atom_site_label_H
_geom_hbond_atom_site_label_A
_geom_hbond_site_symmetry_A
_geom_hbond_distance_DH
_geom_hbond_distance_HA
_geom_hbond_distance_DA
_geom_hbond_angle_DHA
_geom_hbond_publ_flag
O1W H1W O2 1_565 0.850(10) 1.870(10) 2.690(3) 161(2) no

loop_
_geom_torsion_atom_site_label_1
_geom_torsion_atom_site_label_2
_geom_torsion_atom_site_label_3
_geom_torsion_atom_site_label_4
_geom_torsion_site_symmetry_1
_geom_torsion
_geom_torsion_publ_flag
O1 Cd1 O1 C1 2 24.0(2) no
O1W Cd1 O1 C1 . -156.0(2) no
O2 Cd1 O1 C1 3_665 -68.6(2) no
O2 Cd1 O1 C1 4_565 118.9(2) no
Cd1 O1 C1 O2 . 12.2(3) no
Cd1 O1 C1 C2 . -166.3(2) no
Cd1 O2 C1 O1 3_665 93.0(2) no
Cd1 O2 C1 C2 3_665 -88.5(2) no
O1 C1 C2 C7 . 1.3(3) no
O2 C1 C2 C7 . -177.2(2) no
O1 C1 C2 C3 . -179.5(2) no
O2 C1 C2 C3 . 2.0(3) no
C7 C2 C3 C4 . -1.7(3) no
C1 C2 C3 C4 . 179.0(2) no
C2 C3 C4 C5 . 0.8(4) no
C5 O3 C5 C6 2_656 -30.3(2) no
C5 O3 C5 C4 2_656 153.2(2) no
C3 C4 C5 C6 . 0.7(4) no
C3 C4 C5 O3 . 177.4(2) no
O3 C5 C6 C7 . -177.6(2) no
C4 C5 C6 C7 . -1.2(4) no
C5 C6 C7 C2 . 0.3(4) no
C3 C2 C7 C6 . 1.1(4) no
C1 C2 C7 C6 . -179.6(2) no
